data_2215134
loop_
_publ_author_name
'Minna Cao'
'Min Wang'
'Feihua Luo'
'Cuixia Cheng'
'Zongqiu Hu'

_publ_section_title
;
 Aqua(2,2'-biimidazole)(pyridine-2,6-dicarboxylato)copper(II)
 monohydrate
;
_journal_coeditor_code HB2508
_journal_issue 9
_journal_name_full 'Acta Crystallographica Section E'
_journal_page_first m2372
_journal_page_last m2372
_journal_paper_doi 10.1107/S1600536807040366
_journal_volume 63
_journal_year 2007
_chemical_formula_iupac '[Cu (C7 H3 N O4) (C6 H6 N4) (H2 O)], H2 O'
_chemical_formula_moiety 'C13 H11 Cu N5 O5, H2 O'
_chemical_formula_sum 'C13 H13 Cu N5 O6'
_chemical_formula_weight 398.82
_chemical_name_systematic
;
Aqua(2,2'-biimidazole)(pyridine-2,6-dicarboxylato)copper(II) monohydrate
;
_space_group_IT_number 2
_symmetry_cell_setting triclinic
_symmetry_space_group_name_Hall '-P 1'
_symmetry_space_group_name_H-M 'P -1'
_atom_sites_solution_hydrogens geom
_atom_sites_solution_primary direct
_atom_sites_solution_secondary difmap
_audit_creation_method SHELXL-97
_cell_angle_alpha 97.2100(10)
_cell_angle_beta 94.3840(10)
_cell_angle_gamma 106.4110(10)
_cell_formula_units_Z 2
_cell_length_a 6.5951(4)
_cell_length_b 10.6971(7)
_cell_length_c 11.6112(7)
_cell_measurement_reflns_used 3382
_cell_measurement_temperature 296(2)
_cell_measurement_theta_max 27.79
_cell_measurement_theta_min 2.47
_cell_volume 774.16(8)
_computing_cell_refinement 'SAINT (Bruker, 2001)'
_computing_data_collection 'SMART (Bruker, 2001)'
_computing_data_reduction 'SAINT (Bruker, 2001)'
_computing_molecular_graphics 'SHELXTL (Bruker, 2001)'
_computing_publication_material 'SHELXTL (Bruker, 2001)'
_computing_structure_refinement 'SHELXL97 (Sheldrick, 1997)'
_computing_structure_solution 'SHELXS97 (Sheldrick, 1997)'
_diffrn_ambient_temperature 296(2)
_diffrn_measured_fraction_theta_full 0.981
_diffrn_measured_fraction_theta_max 0.981
_diffrn_measurement_device_type 'Bruker SMART CCD'
_diffrn_measurement_method \w
_diffrn_radiation_monochromator graphite
_diffrn_radiation_source 'fine-focus sealed tube'
_diffrn_radiation_type MoK\a
_diffrn_radiation_wavelength 0.71073
_diffrn_reflns_av_R_equivalents 0.0288
_diffrn_reflns_av_sigmaI/netI 0.0358
_diffrn_reflns_limit_h_max 8
_diffrn_reflns_limit_h_min -8
_diffrn_reflns_limit_k_max 13
_diffrn_reflns_limit_k_min -13
_diffrn_reflns_limit_l_max 12
_diffrn_reflns_limit_l_min -14
_diffrn_reflns_number 7976
_diffrn_reflns_theta_full 26.00
_diffrn_reflns_theta_max 26.00
_diffrn_reflns_theta_min 1.78
_exptl_absorpt_coefficient_mu 1.455
_exptl_absorpt_correction_T_max 0.918
_exptl_absorpt_correction_T_min 0.630
_exptl_absorpt_correction_type multi-scan
_exptl_absorpt_process_details '(SADABS; Bruker, 2001)'
_exptl_crystal_colour blue
_exptl_crystal_density_diffrn 1.711
_exptl_crystal_density_method 'not measured'
_exptl_crystal_description plate
_exptl_crystal_F_000 406
_exptl_crystal_size_max 0.35
_exptl_crystal_size_mid 0.10
_exptl_crystal_size_min 0.06
_refine_diff_density_max 0.822
_refine_diff_density_min -0.519
_refine_ls_extinction_method none
_refine_ls_goodness_of_fit_ref 1.096
_refine_ls_hydrogen_treatment mixed
_refine_ls_matrix_type full
_refine_ls_number_parameters 244
_refine_ls_number_reflns 2978
_refine_ls_number_restraints 8
_refine_ls_restrained_S_all 1.096
_refine_ls_R_factor_all 0.0565
_refine_ls_R_factor_gt 0.0491
_refine_ls_shift/su_max 0.000
_refine_ls_shift/su_mean 0.000
_refine_ls_structure_factor_coef Fsqd
_refine_ls_weighting_details 'calc w=1/[\s^2^(Fo^2^)+(0.0837P)^2^+1.1035P] where P=(Fo^2^+2Fc^2^)/3'
_refine_ls_weighting_scheme calc
_refine_ls_wR_factor_gt 0.1391
_refine_ls_wR_factor_ref 0.1476
_reflns_number_gt 2595
_reflns_number_total 2978
_reflns_threshold_expression I>2\s(I)
_cod_data_source_file hb2508.cif
_cod_data_source_block I
_cod_database_code 2215134
_cod_database_fobs_code 2215134

loop_
_symmetry_equiv_pos_as_xyz
'x, y, z'
'-x, -y, -z'

loop_
_atom_site_type_symbol
_atom_site_label
_atom_site_fract_x
_atom_site_fract_y
_atom_site_fract_z
_atom_site_U_iso_or_equiv
_atom_site_adp_type
_atom_site_calc_flag
_atom_site_refinement_flags
_atom_site_occupancy
Cu Cu1 0.72700(7) 0.86989(4) 0.73050(4) 0.0290(2) Uani d . 1
C C1 0.6942(6) 0.5957(3) 0.7217(3) 0.0269(8) Uani d . 1
C C2 0.5990(7) 0.4613(4) 0.6989(4) 0.0376(10) Uani d . 1
H H2 0.6697 0.4032 0.7225 0.045 Uiso calc R 1
C C3 0.3954(7) 0.4149(4) 0.6399(4) 0.0411(10) Uani d . 1
H H3 0.3290 0.3245 0.6229 0.049 Uiso calc R 1
C C4 0.2892(6) 0.5014(4) 0.6059(4) 0.0345(9) Uani d . 1
H H4 0.1518 0.4711 0.5670 0.041 Uiso calc R 1
C C5 0.3952(6) 0.6344(3) 0.6320(3) 0.0261(8) Uani d . 1
C C6 0.9129(6) 0.6668(4) 0.7889(3) 0.0277(8) Uani d . 1
C C7 0.3065(6) 0.7458(4) 0.6035(3) 0.0281(8) Uani d . 1
C C8 0.5874(6) 0.7965(4) 0.9848(4) 0.0348(9) Uani d . 1
H H8 0.5183 0.7064 0.9679 0.042 Uiso calc R 1
C C9 0.6372(6) 0.8679(4) 1.0932(4) 0.0341(9) Uani d . 1
H H9 0.6103 0.8369 1.1635 0.041 Uiso calc R 1
C C10 0.7441(5) 0.9956(3) 0.9642(3) 0.0252(8) Uani d . 1
C C11 0.8339(5) 1.1019(3) 0.9001(3) 0.0266(8) Uani d . 1
C C12 0.9225(6) 1.1865(4) 0.7462(4) 0.0348(9) Uani d . 1
H H12 0.9476 1.1949 0.6694 0.042 Uiso calc R 1
C C13 0.9615(7) 1.2875(4) 0.8357(4) 0.0379(10) Uani d . 1
H H13 1.0156 1.3769 0.8315 0.046 Uiso calc R 1
N N1 0.5914(5) 0.6780(3) 0.6882(3) 0.0240(6) Uani d . 1
N N2 0.6540(5) 0.8769(3) 0.9036(3) 0.0286(7) Uani d . 1
N N4 0.8402(5) 1.0698(3) 0.7868(3) 0.0292(7) Uani d . 1
N N3 0.7358(5) 0.9956(3) 1.0784(3) 0.0301(7) Uani d D 1
H H3A 0.789(7) 1.059(3) 1.131(3) 0.036 Uiso d D 1
N N5 0.9061(5) 1.2329(3) 0.9335(3) 0.0296(7) Uani d D 1
H H5C 0.908(7) 1.274(4) 1.000(3) 0.036 Uiso d D 1
O O1 0.9727(4) 0.7904(2) 0.7902(2) 0.0286(6) Uani d . 1
O O2 1.0086(5) 0.6037(3) 0.8420(3) 0.0425(8) Uani d . 1
O O3 0.4277(4) 0.8609(3) 0.6434(3) 0.0380(7) Uani d . 1
O O4 0.1318(5) 0.7184(3) 0.5452(3) 0.0406(7) Uani d . 1
O O5 0.8806(5) 0.8899(3) 0.5814(3) 0.0366(7) Uani d D 1
H H5A 0.957(7) 0.844(5) 0.569(4) 0.055 Uiso d D 1
H H5B 0.808(7) 0.895(5) 0.520(3) 0.055 Uiso d D 1
O O6 0.3788(10) 0.0955(4) 0.6068(4) 0.0869(16) Uani d D 1
H H6A 0.378(13) 0.025(4) 0.632(7) 0.130 Uiso d D 1
H H6B 0.480(10) 0.158(5) 0.639(7) 0.130 Uiso d D 1

loop_
_atom_site_aniso_label
_atom_site_aniso_U_11
_atom_site_aniso_U_22
_atom_site_aniso_U_33
_atom_site_aniso_U_12
_atom_site_aniso_U_13
_atom_site_aniso_U_23
Cu1 0.0276(3) 0.0193(3) 0.0376(3) 0.00591(19) -0.0040(2) 0.0020(2)
C1 0.031(2) 0.0192(16) 0.0275(19) 0.0061(14) -0.0043(15) 0.0013(14)
C2 0.038(2) 0.0214(18) 0.053(3) 0.0122(17) -0.0073(19) 0.0037(18)
C3 0.039(2) 0.0196(18) 0.057(3) 0.0010(17) -0.007(2) 0.0006(18)
C4 0.029(2) 0.0236(18) 0.042(2) 0.0003(15) -0.0056(17) -0.0038(17)
C5 0.0279(19) 0.0209(17) 0.0274(19) 0.0065(14) -0.0038(15) 0.0015(14)
C6 0.0250(18) 0.0266(18) 0.031(2) 0.0103(15) -0.0012(15) -0.0026(15)
C7 0.0277(19) 0.0259(18) 0.033(2) 0.0121(15) 0.0000(16) 0.0039(15)
C8 0.029(2) 0.0257(19) 0.049(3) 0.0062(16) 0.0053(18) 0.0071(18)
C9 0.027(2) 0.037(2) 0.041(2) 0.0114(17) 0.0029(17) 0.0113(18)
C10 0.0174(16) 0.0228(17) 0.036(2) 0.0088(13) -0.0022(14) 0.0036(15)
C11 0.0197(17) 0.0188(16) 0.039(2) 0.0060(13) -0.0024(15) -0.0001(15)
C12 0.033(2) 0.0236(18) 0.046(2) 0.0059(16) -0.0005(18) 0.0088(17)
C13 0.035(2) 0.0228(19) 0.052(3) 0.0047(16) -0.0067(19) 0.0087(18)
N1 0.0237(15) 0.0190(14) 0.0272(16) 0.0061(12) -0.0032(12) 0.0000(12)
N2 0.0235(15) 0.0214(15) 0.0389(19) 0.0056(12) 0.0017(13) 0.0009(13)
N4 0.0273(16) 0.0180(14) 0.041(2) 0.0069(12) -0.0018(14) 0.0026(13)
N3 0.0222(16) 0.0287(16) 0.037(2) 0.0071(13) -0.0029(13) -0.0002(14)
N5 0.0276(16) 0.0180(15) 0.041(2) 0.0076(12) -0.0036(14) -0.0019(13)
O1 0.0271(13) 0.0215(12) 0.0340(15) 0.0065(10) -0.0060(11) -0.0003(11)
O2 0.0399(17) 0.0316(15) 0.055(2) 0.0174(13) -0.0175(14) 0.0022(14)
O3 0.0305(15) 0.0226(13) 0.0584(19) 0.0087(11) -0.0122(13) 0.0053(13)
O4 0.0340(16) 0.0369(16) 0.0474(18) 0.0156(13) -0.0170(13) -0.0050(14)
O5 0.0457(18) 0.0357(16) 0.0323(16) 0.0185(13) 0.0007(13) 0.0065(13)
O6 0.147(5) 0.045(2) 0.069(3) 0.048(3) -0.043(3) -0.004(2)

loop_
_atom_type_symbol
_atom_type_description
_atom_type_scat_dispersion_real
_atom_type_scat_dispersion_imag
_atom_type_scat_source
C C 0.0033 0.0016 'International Tables Vol C Tables 4.2.6.8 and 6.1.1.4'
H H 0.0000 0.0000 'International Tables Vol C Tables 4.2.6.8 and 6.1.1.4'
N N 0.0061 0.0033 'International Tables Vol C Tables 4.2.6.8 and 6.1.1.4'
O O 0.0106 0.0060 'International Tables Vol C Tables 4.2.6.8 and 6.1.1.4'
Cu Cu 0.3201 1.2651 'International Tables Vol C Tables 4.2.6.8 and 6.1.1.4'

loop_
_geom_angle_atom_site_label_1
_geom_angle_atom_site_label_2
_geom_angle_atom_site_label_3
_geom_angle
_geom_angle_publ_flag
N1 Cu1 N4 173.29(12) n
N1 Cu1 O5 95.10(12) n
N4 Cu1 O5 91.07(13) n
N1 Cu1 N2 94.58(12) n
N4 Cu1 N2 79.94(12) n
O5 Cu1 N2 164.58(13) n
N1 Cu1 O3 77.85(11) n
N4 Cu1 O3 99.15(11) n
O5 Cu1 O3 93.90(13) n
N2 Cu1 O3 99.86(13) n
N1 Cu1 O1 77.50(11) n
N4 Cu1 O1 105.69(11) n
O5 Cu1 O1 85.31(11) n
N2 Cu1 O1 85.10(11) n
O3 Cu1 O1 155.16(10) n
N1 C1 C2 120.4(4) no
N1 C1 C6 112.9(3) no
C2 C1 C6 126.6(4) no
C1 C2 C3 118.3(4) no
C1 C2 H2 120.8 no
C3 C2 H2 120.8 no
C2 C3 C4 120.8(4) no
C2 C3 H3 119.6 no
C4 C3 H3 119.6 no
C5 C4 C3 117.4(4) no
C5 C4 H4 121.3 no
C3 C4 H4 121.3 no
N1 C5 C4 121.3(3) no
N1 C5 C7 112.9(3) no
C4 C5 C7 125.7(3) no
O2 C6 O1 125.9(4) no
O2 C6 C1 119.3(3) no
O1 C6 C1 114.7(3) no
O4 C7 O3 126.3(3) no
O4 C7 C5 119.2(3) no
O3 C7 C5 114.4(3) no
C9 C8 N2 109.7(3) no
C9 C8 H8 125.2 no
N2 C8 H8 125.2 no
C8 C9 N3 106.1(4) no
C8 C9 H9 127.0 no
N3 C9 H9 127.0 no
N2 C10 N3 111.8(3) no
N2 C10 C11 117.7(3) no
N3 C10 C11 130.6(3) no
N4 C11 N5 111.4(3) no
N4 C11 C10 117.1(3) no
N5 C11 C10 131.4(4) no
C13 C12 N4 109.2(4) no
C13 C12 H12 125.4 no
N4 C12 H12 125.4 no
C12 C13 N5 106.8(3) no
C12 C13 H13 126.6 no
N5 C13 H13 126.6 no
C1 N1 C5 121.7(3) no
C1 N1 Cu1 119.1(2) no
C5 N1 Cu1 119.0(2) no
C10 N2 C8 105.5(3) no
C10 N2 Cu1 110.9(2) no
C8 N2 Cu1 141.3(3) no
C11 N4 C12 105.8(3) no
C11 N4 Cu1 113.0(2) no
C12 N4 Cu1 141.3(3) no
C10 N3 C9 107.0(3) no
C10 N3 H3A 127(3) no
C9 N3 H3A 126(3) no
C11 N5 C13 106.8(3) no
C11 N5 H5C 127(3) no
C13 N5 H5C 126(3) no
C6 O1 Cu1 114.4(2) no
C7 O3 Cu1 115.6(2) no
Cu1 O5 H5A 116(4) no
Cu1 O5 H5B 117(4) no
H5A O5 H5B 113(4) no
H6A O6 H6B 112(5) no

loop_
_geom_bond_atom_site_label_1
_geom_bond_atom_site_label_2
_geom_bond_distance
_geom_bond_publ_flag
Cu1 N1 1.974(3) yes
Cu1 N4 2.056(3) yes
Cu1 O5 2.076(3) yes
Cu1 N2 2.100(3) yes
Cu1 O3 2.120(3) yes
Cu1 O1 2.141(3) yes
C1 N1 1.330(5) no
C1 C2 1.378(5) no
C1 C6 1.525(5) no
C2 C3 1.384(6) no
C2 H2 0.9300 no
C3 C4 1.385(6) no
C3 H3 0.9300 no
C4 C5 1.379(5) no
C4 H4 0.9300 no
C5 N1 1.331(5) no
C5 C7 1.529(5) no
C6 O2 1.233(5) no
C6 O1 1.267(4) no
C7 O4 1.229(5) no
C7 O3 1.270(5) no
C8 C9 1.353(6) no
C8 N2 1.369(5) no
C8 H8 0.9300 no
C9 N3 1.376(5) no
C9 H9 0.9300 no
C10 N2 1.321(5) no
C10 N3 1.331(5) no
C10 C11 1.449(5) no
C11 N4 1.324(5) no
C11 N5 1.341(5) no
C12 C13 1.354(6) no
C12 N4 1.371(5) no
C12 H12 0.9300 no
C13 N5 1.369(6) no
C13 H13 0.9300 no
N3 H3A 0.83(3) no
N5 H5C 0.83(3) no
O5 H5A 0.80(3) no
O5 H5B 0.84(3) no
O6 H6A 0.84(3) no
O6 H6B 0.83(3) no

loop_
_geom_hbond_atom_site_label_D
_geom_hbond_atom_site_label_H
_geom_hbond_atom_site_label_A
_geom_hbond_site_symmetry_A
_geom_hbond_distance_DH
_geom_hbond_distance_HA
_geom_hbond_distance_DA
_geom_hbond_angle_DHA
_geom_hbond_publ_flag
O6 H6A O3 1_545 0.84(3) 1.90(4) 2.700(5) 160(9) yes
O5 H5B O6 2_666 0.84(3) 1.88(3) 2.719(5) 174(5) yes
O5 H5A O4 1_655 0.80(3) 2.01(3) 2.813(4) 175(5) yes
N5 H5C O2 2_777 0.83(3) 2.05(3) 2.871(5) 166(4) yes
N3 H3A O1 2_777 0.83(3) 1.97(3) 2.729(4) 152(4) yes
C3 H3 O6 . 0.93 2.55 3.359(6) 146 yes
C13 H13 O2 1_565 0.93 2.43 3.298(5) 156 yes
C4 H4 O4 2_566 0.93 2.48 3.294(5) 147 yes

loop_
_geom_torsion_atom_site_label_1
_geom_torsion_atom_site_label_2
_geom_torsion_atom_site_label_3
_geom_torsion_atom_site_label_4
_geom_torsion
_geom_torsion_publ_flag
N1 C1 C2 C3 0.3(6) no
C6 C1 C2 C3 177.6(4) no
C1 C2 C3 C4 -0.7(7) no
C2 C3 C4 C5 0.7(7) no
C3 C4 C5 N1 -0.3(6) no
C3 C4 C5 C7 -179.4(4) no
N1 C1 C6 O2 167.6(3) no
C2 C1 C6 O2 -9.9(6) no
N1 C1 C6 O1 -8.0(5) no
C2 C1 C6 O1 174.5(4) no
N1 C5 C7 O4 175.4(4) no
C4 C5 C7 O4 -5.4(6) no
N1 C5 C7 O3 -3.9(5) no
C4 C5 C7 O3 175.3(4) no
N2 C8 C9 N3 0.4(5) no
N2 C10 C11 N4 -7.3(5) no
N3 C10 C11 N4 172.6(4) no
N2 C10 C11 N5 169.0(4) no
N3 C10 C11 N5 -11.1(7) no
N4 C12 C13 N5 1.0(5) no
C2 C1 N1 C5 0.0(6) no
C6 C1 N1 C5 -177.6(3) no
C2 C1 N1 Cu1 176.5(3) no
C6 C1 N1 Cu1 -1.1(4) no
C4 C5 N1 C1 -0.1(6) no
C7 C5 N1 C1 179.1(3) no
C4 C5 N1 Cu1 -176.5(3) no
C7 C5 N1 Cu1 2.6(4) no
O5 Cu1 N1 C1 89.7(3) no
N2 Cu1 N1 C1 -78.3(3) no
O3 Cu1 N1 C1 -177.4(3) no
O1 Cu1 N1 C1 5.7(3) no
O5 Cu1 N1 C5 -93.7(3) no
N2 Cu1 N1 C5 98.3(3) no
O3 Cu1 N1 C5 -0.8(3) no
O1 Cu1 N1 C5 -177.8(3) no
N3 C10 N2 C8 -0.9(4) no
C11 C10 N2 C8 179.0(3) no
N3 C10 N2 Cu1 -167.5(2) no
C11 C10 N2 Cu1 12.4(4) no
C9 C8 N2 C10 0.3(4) no
C9 C8 N2 Cu1 160.1(3) no
N1 Cu1 N2 C10 173.7(3) no
N4 Cu1 N2 C10 -10.2(2) no
O5 Cu1 N2 C10 44.9(6) no
O3 Cu1 N2 C10 -107.9(2) no
O1 Cu1 N2 C10 96.7(3) no
N1 Cu1 N2 C8 14.6(4) no
N4 Cu1 N2 C8 -169.3(4) no
O5 Cu1 N2 C8 -114.1(5) no
O3 Cu1 N2 C8 93.1(4) no
O1 Cu1 N2 C8 -62.4(4) no
N5 C11 N4 C12 0.5(4) no
C10 C11 N4 C12 177.6(3) no
N5 C11 N4 Cu1 -179.2(2) no
C10 C11 N4 Cu1 -2.1(4) no
C13 C12 N4 C11 -0.9(4) no
C13 C12 N4 Cu1 178.6(3) no
O5 Cu1 N4 C11 -160.8(3) no
N2 Cu1 N4 C11 6.6(3) no
O3 Cu1 N4 C11 105.0(3) no
O1 Cu1 N4 C11 -75.4(3) no
O5 Cu1 N4 C12 19.6(4) no
N2 Cu1 N4 C12 -173.0(4) no
O3 Cu1 N4 C12 -74.5(4) no
O1 Cu1 N4 C12 105.1(4) no
N2 C10 N3 C9 1.2(4) no
C11 C10 N3 C9 -178.7(4) no
C8 C9 N3 C10 -0.9(4) no
N4 C11 N5 C13 0.1(4) no
C10 C11 N5 C13 -176.4(4) no
C12 C13 N5 C11 -0.6(4) no
O2 C6 O1 Cu1 -162.8(3) no
C1 C6 O1 Cu1 12.5(4) no
N1 Cu1 O1 C6 -10.3(3) no
N4 Cu1 O1 C6 163.6(3) no
O5 Cu1 O1 C6 -106.6(3) no
N2 Cu1 O1 C6 85.5(3) no
O3 Cu1 O1 C6 -17.4(4) no
O4 C7 O3 Cu1 -176.0(3) no
C5 C7 O3 Cu1 3.2(4) no
N1 Cu1 O3 C7 -1.5(3) no
N4 Cu1 O3 C7 -175.4(3) no
O5 Cu1 O3 C7 92.9(3) no
N2 Cu1 O3 C7 -94.1(3) no
O1 Cu1 O3 C7 5.6(5) no
